data_4342654
loop_
_publ_author_name
'Reineke, Mark H.'
'Sampson, Matthew D.'
'Rheingold, Arnold L.'
'Kubiak, Clifford P.'

_publ_section_title
;
 Synthesis and Structural Studies of Nickel(0) Tetracarbene Complexes with
 the Introduction of a New Four-Coordinate Geometric Index, \t\d.
;
_journal_issue 7
_journal_name_full 'Inorganic chemistry'
_journal_page_first 3211
_journal_page_last 3217
_journal_paper_doi 10.1021/ic502792q
_journal_volume 54
_journal_year 2015
_chemical_absolute_configuration ad
_chemical_formula_moiety 'C18 H24 N8 Ni, C4 H8 O'
_chemical_formula_sum 'C22 H32 N8 Ni O'
_chemical_formula_weight 483.27
_chemical_name_systematic
;
 ? 
;
_space_group_crystal_system orthorhombic
_space_group_IT_number 19
_space_group_name_Hall 'P 2ac 2ab'
_space_group_name_H-M_alt 'P 21 21 21'
_symmetry_space_group_name_Hall 'P 2ac 2ab'
_symmetry_space_group_name_H-M 'P 21 21 21'
_atom_sites_solution_hydrogens geom
_atom_sites_solution_primary direct
_atom_sites_solution_secondary difmap
_audit_creation_date 2014-11-05
_audit_creation_method
;
  Olex2 1.1
  (compiled Nov  1 2011 20:42:30, GUI svn.r3906)
;
_cell_angle_alpha 90.00
_cell_angle_beta 90.00
_cell_angle_gamma 90.00
_cell_formula_units_Z 4
_cell_length_a 10.0899(6)
_cell_length_b 10.6066(8)
_cell_length_c 21.3352(16)
_cell_measurement_reflns_used 3869
_cell_measurement_temperature 273(2)
_cell_measurement_theta_max 25.22
_cell_measurement_theta_min 2.71
_cell_volume 2283.3(3)
_computing_cell_refinement .05
_computing_data_collection .05
_computing_data_reduction .03
_computing_molecular_graphics
;
O. V. Dolomanov, L. J. Bourhis, R. J. Gildea, J. A. K. Howard and H. Puschmann,
OLEX2: a complete structure solution, refinement and analysis program.
J. Appl. Cryst. (2009). 42, 339-341.
;
_computing_publication_material
;
O. V. Dolomanov, L. J. Bourhis, R. J. Gildea, J. A. K. Howard and H. Puschmann,
OLEX2: a complete structure solution, refinement and analysis program.
J. Appl. Cryst. (2009). 42, 339-341.
;
_computing_structure_refinement
;
XL, G.M. Sheldrick, Acta Cryst.
(2008). A64, 112-122
;
_computing_structure_solution 'SHELXS-97 (Sheldrick, 2008)'
_diffrn_ambient_temperature 273.15
_diffrn_measured_fraction_theta_full 1.000
_diffrn_measured_fraction_theta_max 0.994
_diffrn_measurement_device_type 'Bruker APEX-II CCD'
_diffrn_measurement_method '\f and \w scans'
_diffrn_radiation_monochromator graphite
_diffrn_radiation_type MoK\a
_diffrn_radiation_wavelength 0.71073
_diffrn_reflns_av_R_equivalents 0.0316
_diffrn_reflns_av_unetI/netI 0.0819
_diffrn_reflns_limit_h_max 7
_diffrn_reflns_limit_h_min -12
_diffrn_reflns_limit_k_max 12
_diffrn_reflns_limit_k_min -13
_diffrn_reflns_limit_l_max 26
_diffrn_reflns_limit_l_min -18
_diffrn_reflns_number 7906
_diffrn_reflns_theta_full 25.00
_diffrn_reflns_theta_max 26.36
_diffrn_reflns_theta_min 1.91
_diffrn_source 'fine-focus sealed tube'
_diffrn_standards_number 0
_exptl_absorpt_coefficient_mu 0.882
_exptl_absorpt_correction_T_max 0.7454
_exptl_absorpt_correction_T_min 0.6155
_exptl_absorpt_correction_type multi-scan
_exptl_absorpt_process_details
;
SADABS-2012/1 (Bruker,2012) was used for absorption correction.
wR2(int) was 0.0691 before and 0.0507 after correction.
The Ratio of minimum to maximum transmission is 0.8257.
The \l/2 correction factor is 0.0015.
;
_exptl_crystal_colour red
_exptl_crystal_colour_primary red
_exptl_crystal_density_diffrn 1.406
_exptl_crystal_density_method 'not measured'
_exptl_crystal_description Plate
_exptl_crystal_F_000 1024
_exptl_crystal_size_max 0.05
_exptl_crystal_size_mid 0.005
_exptl_crystal_size_min 0.005
_refine_diff_density_max 0.454
_refine_diff_density_min -0.364
_refine_diff_density_rms 0.074
_refine_ls_abs_structure_details 'Flack H D (1983), Acta Cryst. A39, 876-881'
_refine_ls_abs_structure_Flack -0.006(15)
_refine_ls_extinction_method none
_refine_ls_goodness_of_fit_ref 0.999
_refine_ls_hydrogen_treatment mixed
_refine_ls_matrix_type full
_refine_ls_number_parameters 293
_refine_ls_number_reflns 4597
_refine_ls_number_restraints 94
_refine_ls_restrained_S_all 0.990
_refine_ls_R_factor_all 0.0612
_refine_ls_R_factor_gt 0.0426
_refine_ls_shift/su_max 0.054
_refine_ls_shift/su_mean 0.004
_refine_ls_structure_factor_coef Fsqd
_refine_ls_weighting_details 'calc w=1/[\s^2^(Fo^2^)+(0.0336P)^2^+0.0000P] where P=(Fo^2^+2Fc^2^)/3'
_refine_ls_weighting_scheme calc
_refine_ls_wR_factor_gt 0.0798
_refine_ls_wR_factor_ref 0.0866
_reflns_number_gt 3778
_reflns_number_total 4597
_reflns_threshold_expression >2sigma(I)
_cod_data_source_file ic502792q_si_002.cif
_cod_data_source_block mhr_12_10_13_0m_a
_cod_depositor_comments 'Adding full bibliography for 4342652--4342655.cif.'
_cod_database_code 4342654
_olex2_submission_special_instructions 'No special instructions were received'

loop_
_space_group_symop_id
_space_group_symop_operation_xyz
1 'x, y, z'
2 '-x+1/2, -y, z+1/2'
3 '-x, y+1/2, -z+1/2'
4 'x+1/2, -y+1/2, -z'

loop_
_atom_site_label
_atom_site_type_symbol
_atom_site_fract_x
_atom_site_fract_y
_atom_site_fract_z
_atom_site_U_iso_or_equiv
_atom_site_adp_type
_atom_site_occupancy
_atom_site_symmetry_multiplicity
_atom_site_calc_flag
_atom_site_refinement_flags
Ni1 Ni 0.35247(4) 0.82783(4) 0.65494(2) 0.01156(11) Uani 1 1 d U
N2 N 0.3792(3) 1.0883(3) 0.69930(13) 0.0128(6) Uani 1 1 d U
N7 N 0.1814(2) 0.6096(3) 0.63986(12) 0.0111(7) Uani 1 1 d U
N1 N 0.2118(3) 1.0793(3) 0.63854(14) 0.0161(7) Uani 1 1 d U
N6 N 0.3255(2) 0.6431(3) 0.55338(12) 0.0120(6) Uani 1 1 d U
N8 N 0.1013(3) 0.7260(3) 0.71259(13) 0.0147(7) Uani 1 1 d U
N3 N 0.5756(3) 0.9656(3) 0.70828(13) 0.0123(7) Uani 1 1 d U
N5 N 0.4335(3) 0.8025(3) 0.52011(13) 0.0139(7) Uani 1 1 d U
N4 N 0.6515(2) 0.8092(2) 0.65663(12) 0.0131(5) Uani 1 1 d U
O1 O 0.6715(3) 1.1950(3) 0.51591(13) 0.0460(8) Uani 1 1 d U
C16 C 0.0584(3) 0.5580(3) 0.65576(18) 0.0145(7) Uani 1 1 d U
H16 H 0.0187 0.4871 0.6384 0.017 Uiso 1 1 calc R
C7 C 0.3346(3) 1.2117(3) 0.69216(16) 0.0160(8) Uani 1 1 d U
H7 H 0.3706 1.2839 0.7101 0.019 Uiso 1 1 calc R
C4 C 0.2130(3) 0.7164(3) 0.67488(15) 0.0119(7) Uani 1 1 d U
C3 C 0.3671(3) 0.7609(3) 0.57254(15) 0.0118(7) Uani 1 1 d U
C1 C 0.3044(3) 1.0009(3) 0.66583(16) 0.0136(8) Uani 1 1 d U
C10 C 0.7584(3) 0.8825(3) 0.67387(16) 0.0152(8) Uani 1 1 d U
H10 H 0.8468 0.8661 0.6647 0.018 Uiso 1 1 calc R
C9 C 0.7124(3) 0.9815(4) 0.70621(18) 0.0173(8) Uani 1 1 d U
H9 H 0.7614 1.0469 0.7236 0.021 Uiso 1 1 calc R
C17 C 0.0094(3) 0.6322(3) 0.70144(16) 0.0152(8) Uani 1 1 d U
H17 H -0.0715 0.6221 0.7217 0.018 Uiso 1 1 calc R
C8 C 0.4831(3) 1.0469(3) 0.74088(16) 0.0140(8) Uani 1 1 d U
H8A H 0.4445 1.0016 0.7759 0.017 Uiso 1 1 calc R
H8B H 0.5298 1.1197 0.7573 0.017 Uiso 1 1 calc R
C11 C 0.6622(3) 0.6938(3) 0.62140(16) 0.0175(8) Uani 1 1 d U
H11A H 0.6774 0.7131 0.5780 0.026 Uiso 1 1 calc R
H11B H 0.5815 0.6465 0.6254 0.026 Uiso 1 1 calc R
H11C H 0.7349 0.6448 0.6372 0.026 Uiso 1 1 calc R
C14 C 0.3698(3) 0.6127(3) 0.49337(15) 0.0170(8) Uani 1 1 d U
H14 H 0.3555 0.5376 0.4719 0.020 Uiso 1 1 calc R
C13 C 0.4365(3) 0.7125(3) 0.47296(17) 0.0184(8) Uani 1 1 d U
H13 H 0.4777 0.7205 0.4342 0.022 Uiso 1 1 calc R
C2 C 0.5320(3) 0.8596(3) 0.67730(15) 0.0148(8) Uani 1 1 d U
C12 C 0.4989(4) 0.9242(3) 0.51755(17) 0.0221(8) Uani 1 1 d U
H12A H 0.4629 0.9784 0.5493 0.033 Uiso 1 1 calc R
H12B H 0.4850 0.9615 0.4771 0.033 Uiso 1 1 calc R
H12C H 0.5922 0.9134 0.5246 0.033 Uiso 1 1 calc R
C18 C 0.0866(3) 0.8239(4) 0.75966(17) 0.0266(9) Uani 1 1 d U
H18A H 0.0958 0.7875 0.8006 0.040 Uiso 1 1 calc R
H18B H 0.0007 0.8619 0.7558 0.040 Uiso 1 1 calc R
H18C H 0.1537 0.8869 0.7537 0.040 Uiso 1 1 calc R
C15 C 0.2754(3) 0.5524(3) 0.59832(17) 0.0156(8) Uani 1 1 d U
H15A H 0.2335 0.4831 0.5762 0.019 Uiso 1 1 calc R
H15B H 0.3486 0.5184 0.6225 0.019 Uiso 1 1 calc R
C5 C 0.1068(3) 1.0308(4) 0.59876(18) 0.0248(10) Uani 1 1 d U
H5A H 0.1337 0.9515 0.5811 0.037 Uiso 1 1 calc R
H5B H 0.0894 1.0897 0.5656 0.037 Uiso 1 1 calc R
H5C H 0.0279 1.0190 0.6232 0.037 Uiso 1 1 calc R
C6 C 0.2293(3) 1.2052(3) 0.65413(18) 0.0196(8) Uani 1 1 d U
H6 H 0.1776 1.2725 0.6407 0.024 Uiso 1 1 calc R
C19 C 0.6117(4) 1.2045(4) 0.5769(2) 0.0440(12) Uani 1 1 d U
H19A H 0.6559 1.1491 0.6064 0.053 Uiso 1 1 calc R
H19B H 0.5187 1.1817 0.5750 0.053 Uiso 1 1 calc R
C20 C 0.6267(5) 1.3350(5) 0.5957(2) 0.0661(16) Uani 1 1 d U
H20A H 0.6373 1.3410 0.6408 0.079 Uiso 1 1 calc R
H20B H 0.5495 1.3836 0.5835 0.079 Uiso 1 1 calc R
C22 C 0.7872(4) 1.2707(5) 0.5190(2) 0.0433(12) Uani 1 1 d U
H22A H 0.8120 1.3005 0.4777 0.052 Uiso 1 1 calc R
H22B H 0.8607 1.2234 0.5366 0.052 Uiso 1 1 calc R
C21 C 0.7494(5) 1.3838(5) 0.5626(2) 0.0582(16) Uani 1 1 d U
H21A H 0.8197 1.4022 0.5922 0.070 Uiso 1 1 calc R
H21B H 0.7299 1.4589 0.5384 0.070 Uiso 1 1 calc R

loop_
_atom_site_aniso_label
_atom_site_aniso_U_11
_atom_site_aniso_U_22
_atom_site_aniso_U_33
_atom_site_aniso_U_23
_atom_site_aniso_U_13
_atom_site_aniso_U_12
Ni1 0.01222(19) 0.0111(2) 0.0114(2) -0.0017(2) -0.0011(2) -0.0010(2)
N2 0.0149(16) 0.0138(15) 0.0098(15) -0.0020(13) -0.0002(13) -0.0008(12)
N7 0.0116(13) 0.0088(15) 0.0128(16) 0.0025(12) 0.0023(12) -0.0015(11)
N1 0.0129(14) 0.0123(16) 0.0230(19) 0.0022(14) -0.0036(13) -0.0011(12)
N6 0.0135(14) 0.0127(16) 0.0098(14) -0.0011(12) 0.0012(12) -0.0023(12)
N8 0.0146(15) 0.0157(16) 0.0136(16) -0.0033(13) 0.0024(12) -0.0006(12)
N3 0.0137(14) 0.0123(16) 0.0109(16) 0.0003(13) -0.0015(13) -0.0023(12)
N5 0.0143(13) 0.0164(18) 0.0110(15) -0.0007(13) 0.0008(12) 0.0001(13)
N4 0.0106(11) 0.0141(14) 0.0145(13) -0.0014(14) -0.0010(14) 0.0009(13)
O1 0.066(2) 0.0314(19) 0.0405(18) -0.0134(15) 0.0171(16) -0.0158(17)
C16 0.0140(15) 0.0120(18) 0.0174(18) 0.0065(18) -0.0059(17) -0.0057(14)
C7 0.0185(18) 0.0129(17) 0.0168(19) -0.0013(15) 0.0030(16) -0.0027(15)
C4 0.0138(16) 0.0113(18) 0.0106(18) 0.0000(14) -0.0028(14) 0.0023(14)
C3 0.0077(16) 0.0147(18) 0.0131(17) -0.0005(14) -0.0031(16) -0.0007(15)
C1 0.0132(15) 0.0158(17) 0.012(2) -0.0008(15) 0.0027(15) -0.0021(14)
C10 0.0081(15) 0.022(2) 0.016(2) 0.0019(16) -0.0039(15) -0.0056(14)
C9 0.0160(18) 0.018(2) 0.018(2) 0.0008(17) -0.0059(16) -0.0050(16)
C17 0.0099(16) 0.0163(19) 0.0195(19) 0.0050(16) 0.0027(16) -0.0021(14)
C8 0.0187(18) 0.0137(19) 0.0096(18) -0.0016(15) 0.0002(15) -0.0006(15)
C11 0.0167(17) 0.0149(19) 0.0208(19) -0.0015(16) -0.0007(16) 0.0025(17)
C14 0.0181(18) 0.0207(19) 0.0120(18) -0.0085(15) 0.0006(17) 0.0017(17)
C13 0.0202(18) 0.024(2) 0.0115(19) -0.0026(17) 0.0037(16) 0.0036(17)
C2 0.0200(18) 0.015(2) 0.0090(17) -0.0003(15) -0.0021(15) 0.0025(14)
C12 0.0249(19) 0.020(2) 0.021(2) 0.0035(18) 0.0025(18) -0.0007(17)
C18 0.0247(19) 0.030(2) 0.025(2) -0.012(2) 0.0081(17) 0.002(2)
C15 0.0181(18) 0.0121(19) 0.017(2) -0.0021(16) 0.0041(16) 0.0009(15)
C5 0.0193(19) 0.021(2) 0.034(2) 0.0017(19) -0.0113(18) 0.0011(16)
C6 0.0214(18) 0.0136(19) 0.024(2) 0.0000(19) 0.0055(18) 0.0045(14)
C19 0.049(3) 0.048(3) 0.035(3) -0.005(2) 0.010(2) -0.005(2)
C20 0.070(3) 0.059(3) 0.070(4) -0.034(3) 0.029(3) -0.022(3)
C22 0.035(3) 0.051(3) 0.044(3) 0.003(3) 0.004(2) 0.000(2)
C21 0.057(3) 0.061(4) 0.056(4) -0.017(3) -0.003(3) -0.026(3)

loop_
_atom_type_symbol
_atom_type_description
_atom_type_scat_dispersion_real
_atom_type_scat_dispersion_imag
_atom_type_scat_source
C C 0.0033 0.0016 'International Tables Vol C Tables 4.2.6.8 and 6.1.1.4'
H H 0.0000 0.0000 'International Tables Vol C Tables 4.2.6.8 and 6.1.1.4'
N N 0.0061 0.0033 'International Tables Vol C Tables 4.2.6.8 and 6.1.1.4'
Ni Ni 0.3393 1.1124 'International Tables Vol C Tables 4.2.6.8 and 6.1.1.4'
O O 0.0106 0.0060 'International Tables Vol C Tables 4.2.6.8 and 6.1.1.4'

loop_
_geom_angle_atom_site_label_1
_geom_angle_atom_site_label_2
_geom_angle_atom_site_label_3
_geom_angle
C4 Ni1 C3 91.87(14)
C4 Ni1 C1 112.64(14)
C4 Ni1 C2 139.86(14)
C3 Ni1 C1 119.36(14)
C3 Ni1 C2 102.93(14)
C2 Ni1 C1 92.33(14)
C7 N2 C8 126.1(3)
C1 N2 C7 113.3(3)
C1 N2 C8 120.4(3)
C16 N7 C15 124.9(3)
C4 N7 C16 113.0(3)
C4 N7 C15 121.6(3)
C1 N1 C5 121.8(3)
C1 N1 C6 113.1(3)
C6 N1 C5 125.1(3)
C3 N6 C14 112.6(3)
C3 N6 C15 120.7(3)
C14 N6 C15 124.5(3)
C4 N8 C18 122.4(3)
C17 N8 C4 113.1(3)
C17 N8 C18 124.5(3)
C9 N3 C8 125.6(3)
C2 N3 C9 113.6(3)
C2 N3 C8 120.7(3)
C3 N5 C13 112.3(3)
C3 N5 C12 122.5(3)
C13 N5 C12 125.1(3)
C10 N4 C11 124.0(3)
C10 N4 C2 112.1(3)
C2 N4 C11 123.8(3)
C22 O1 C19 105.3(3)
C17 C16 N7 105.9(3)
C6 C7 N2 105.9(3)
N7 C4 Ni1 124.0(2)
N8 C4 Ni1 133.7(3)
N8 C4 N7 100.6(3)
N6 C3 Ni1 126.0(2)
N5 C3 Ni1 132.0(2)
N5 C3 N6 101.4(3)
N2 C1 Ni1 124.3(2)
N1 C1 Ni1 134.3(2)
N1 C1 N2 100.5(3)
C9 C10 N4 107.9(3)
C10 C9 N3 105.4(3)
C16 C17 N8 107.4(3)
N2 C8 N3 110.8(3)
C13 C14 N6 106.2(3)
C14 C13 N5 107.4(3)
N3 C2 Ni1 124.7(2)
N3 C2 N4 100.9(3)
N4 C2 Ni1 132.7(3)
N7 C15 N6 111.0(3)
C7 C6 N1 107.2(3)
O1 C19 C20 106.0(4)
C19 C20 C21 106.4(4)
O1 C22 C21 105.1(3)
C20 C21 C22 102.4(4)

loop_
_geom_bond_atom_site_label_1
_geom_bond_atom_site_label_2
_geom_bond_distance
Ni1 C4 1.886(3)
Ni1 C3 1.902(3)
Ni1 C1 1.913(3)
Ni1 C2 1.903(3)
N2 C7 1.392(4)
N2 C1 1.392(4)
N2 C8 1.442(4)
N7 C16 1.397(4)
N7 C4 1.395(4)
N7 C15 1.433(4)
N1 C1 1.380(4)
N1 C5 1.452(4)
N1 C6 1.388(4)
N6 C3 1.380(4)
N6 C14 1.394(4)
N6 C15 1.449(4)
N8 C4 1.389(4)
N8 C17 1.381(4)
N8 C18 1.452(4)
N3 C9 1.391(4)
N3 C8 1.449(4)
N3 C2 1.376(4)
N5 C3 1.377(4)
N5 C13 1.387(4)
N5 C12 1.451(4)
N4 C10 1.380(4)
N4 C11 1.440(4)
N4 C2 1.391(4)
O1 C19 1.437(5)
O1 C22 1.419(5)
C16 C17 1.347(5)
C7 C6 1.338(5)
C10 C9 1.339(5)
C14 C13 1.328(5)
C19 C20 1.449(6)
C20 C21 1.516(6)
C22 C21 1.565(6)

loop_
_geom_torsion_atom_site_label_1
_geom_torsion_atom_site_label_2
_geom_torsion_atom_site_label_3
_geom_torsion_atom_site_label_4
_geom_torsion
N2 C7 C6 N1 -0.3(4)
N7 C16 C17 N8 0.0(4)
N6 C14 C13 N5 0.3(4)
N4 C10 C9 N3 0.3(4)
O1 C19 C20 C21 -27.6(6)
O1 C22 C21 C20 17.5(5)
C16 N7 C4 Ni1 -167.0(2)
C16 N7 C4 N8 -0.2(3)
C16 N7 C15 N6 133.2(3)
C7 N2 C1 Ni1 170.4(2)
C7 N2 C1 N1 -0.4(4)
C7 N2 C8 N3 -132.1(3)
C4 Ni1 C3 N6 -22.5(3)
C4 Ni1 C3 N5 167.7(3)
C4 Ni1 C1 N2 129.9(3)
C4 Ni1 C1 N1 -62.8(4)
C4 Ni1 C2 N3 -113.0(3)
C4 Ni1 C2 N4 85.1(4)
C4 N7 C16 C17 0.2(4)
C4 N7 C15 N6 -55.3(4)
C4 N8 C17 C16 -0.1(4)
C3 Ni1 C4 N7 15.3(3)
C3 Ni1 C4 N8 -146.6(3)
C3 Ni1 C1 N2 -124.2(3)
C3 Ni1 C1 N1 43.1(4)
C3 Ni1 C2 N3 138.1(3)
C3 Ni1 C2 N4 -23.8(4)
C3 N6 C14 C13 -2.0(4)
C3 N6 C15 N7 46.9(4)
C3 N5 C13 C14 1.4(4)
C1 Ni1 C4 N7 138.3(3)
C1 Ni1 C4 N8 -23.6(4)
C1 Ni1 C3 N6 -139.9(3)
C1 Ni1 C3 N5 50.3(4)
C1 Ni1 C2 N3 17.3(3)
C1 Ni1 C2 N4 -144.7(3)
C1 N2 C7 C6 0.4(4)
C1 N2 C8 N3 54.1(4)
C1 N1 C6 C7 0.0(4)
C10 N4 C2 Ni1 164.2(3)
C10 N4 C2 N3 -0.8(3)
C9 N3 C8 N2 127.1(3)
C9 N3 C2 Ni1 -165.6(3)
C9 N3 C2 N4 1.0(4)
C17 N8 C4 Ni1 165.0(3)
C17 N8 C4 N7 0.2(3)
C8 N2 C7 C6 -173.8(3)
C8 N2 C1 Ni1 -15.0(4)
C8 N2 C1 N1 174.2(3)
C8 N3 C9 C10 177.1(3)
C8 N3 C2 Ni1 16.3(4)
C8 N3 C2 N4 -177.1(3)
C11 N4 C10 C9 -179.6(3)
C11 N4 C2 Ni1 -15.9(5)
C11 N4 C2 N3 179.2(3)
C14 N6 C3 Ni1 -169.6(2)
C14 N6 C3 N5 2.7(3)
C14 N6 C15 N7 -151.3(3)
C13 N5 C3 Ni1 169.2(3)
C13 N5 C3 N6 -2.4(3)
C2 Ni1 C4 N7 -97.4(3)
C2 Ni1 C4 N8 100.7(4)
C2 Ni1 C3 N6 119.9(3)
C2 Ni1 C3 N5 -49.9(3)
C2 Ni1 C1 N2 -17.9(3)
C2 Ni1 C1 N1 149.4(3)
C2 N3 C9 C10 -0.8(4)
C2 N3 C8 N2 -55.1(4)
C2 N4 C10 C9 0.3(4)
C12 N5 C3 Ni1 -7.3(5)
C12 N5 C3 N6 -178.9(3)
C12 N5 C13 C14 177.7(3)
C18 N8 C4 Ni1 -16.4(5)
C18 N8 C4 N7 178.7(3)
C18 N8 C17 C16 -178.6(3)
C15 N7 C16 C17 172.3(3)
C15 N7 C4 Ni1 20.6(4)
C15 N7 C4 N8 -172.6(3)
C15 N6 C3 Ni1 -5.9(4)
C15 N6 C3 N5 166.4(3)
C15 N6 C14 C13 -165.0(3)
C5 N1 C1 Ni1 11.9(5)
C5 N1 C1 N2 -178.7(3)
C5 N1 C6 C7 179.0(3)
C6 N1 C1 Ni1 -169.2(3)
C6 N1 C1 N2 0.2(4)
C19 O1 C22 C21 -35.0(5)
C19 C20 C21 C22 6.1(6)
C22 O1 C19 C20 39.9(5)
